data_2234700
loop_
_publ_author_name
'Kalkhambkar, Rajesh G.'
'Gayathri, D.'
'Gupta, Vivek K.'
'Kant, Rajni'
'Jeong, Yeon Tae'

_publ_section_title
;
 (<i>E</i>)-Ethyl 2-cyano-3-(furan-2-yl)acrylate
;
_journal_coeditor_code IS5119
_journal_issue 5
_journal_name_full 'Acta Crystallographica Section E'
_journal_page_first o1482
_journal_paper_doi 10.1107/S1600536812016510
_journal_volume 68
_journal_year 2012
_chemical_formula_iupac 'C10 H9 N O3'
_chemical_formula_moiety 'C10 H9 N O3'
_chemical_formula_sum 'C10 H9 N O3'
_chemical_formula_weight 191.18
_chemical_name_systematic
;
(<i>E</i>)-Ethyl 2-cyano-3-(furan-2-yl)acrylate
;
_space_group_IT_number 14
_symmetry_cell_setting monoclinic
_symmetry_space_group_name_Hall '-P 2yn'
_symmetry_space_group_name_H-M 'P 1 21/n 1'
_atom_sites_solution_hydrogens geom
_atom_sites_solution_primary direct
_atom_sites_solution_secondary difmap
_audit_creation_method SHELXL-97
_cell_angle_alpha 90.00
_cell_angle_beta 91.988(4)
_cell_angle_gamma 90.00
_cell_formula_units_Z 8
_cell_length_a 4.6611(2)
_cell_length_b 19.8907(9)
_cell_length_c 20.9081(9)
_cell_measurement_reflns_used 4295
_cell_measurement_temperature 293(2)
_cell_measurement_theta_max 29.0845
_cell_measurement_theta_min 3.5640
_cell_volume 1937.28(15)
_computing_cell_refinement 'CrysAlis PRO (Oxford Diffraction, 2010)'
_computing_data_collection 'CrysAlis PRO (Oxford Diffraction, 2010)'
_computing_data_reduction 'CrysAlis RED (Oxford Diffraction, 2010)'
_computing_molecular_graphics 'PLATON (Spek, 2009)'
_computing_publication_material 'PLATON (Spek, 2009)'
_computing_structure_refinement 'SHELXL97 (Sheldrick, 2008)'
_computing_structure_solution 'SHELXS97 (Sheldrick, 2008)'
_diffrn_ambient_temperature 293(2)
_diffrn_detector_area_resol_mean 16.1049
_diffrn_measured_fraction_theta_full 0.998
_diffrn_measured_fraction_theta_max 0.873
_diffrn_measurement_device_type 'Oxford Diffraction Xcalibur Sapphire3'
_diffrn_measurement_method '\w scans'
_diffrn_radiation_monochromator graphite
_diffrn_radiation_source 'fine-focus sealed tube'
_diffrn_radiation_type MoK\a
_diffrn_radiation_wavelength 0.71073
_diffrn_reflns_av_R_equivalents 0.0343
_diffrn_reflns_av_sigmaI/netI 0.0541
_diffrn_reflns_limit_h_max 6
_diffrn_reflns_limit_h_min -6
_diffrn_reflns_limit_k_max 24
_diffrn_reflns_limit_k_min -26
_diffrn_reflns_limit_l_max 27
_diffrn_reflns_limit_l_min -27
_diffrn_reflns_number 12870
_diffrn_reflns_theta_full 25.00
_diffrn_reflns_theta_max 29.15
_diffrn_reflns_theta_min 3.57
_diffrn_standards_number 13151
_exptl_absorpt_coefficient_mu 0.098
_exptl_absorpt_correction_T_max 0.990
_exptl_absorpt_correction_T_min 0.933
_exptl_absorpt_correction_type multi-scan
_exptl_absorpt_process_details
;
(<i>CrysAlis PRO</i>; Oxford Diffraction, 2010)
;
_exptl_crystal_colour 'pale yellow'
_exptl_crystal_density_diffrn 1.311
_exptl_crystal_density_method 'not measured'
_exptl_crystal_description needle
_exptl_crystal_F_000 800
_exptl_crystal_size_max 0.30
_exptl_crystal_size_mid 0.20
_exptl_crystal_size_min 0.10
_refine_diff_density_max 0.259
_refine_diff_density_min -0.244
_refine_ls_extinction_method none
_refine_ls_goodness_of_fit_ref 1.036
_refine_ls_hydrogen_treatment constr
_refine_ls_matrix_type full
_refine_ls_number_parameters 253
_refine_ls_number_reflns 4568
_refine_ls_number_restraints 0
_refine_ls_restrained_S_all 1.036
_refine_ls_R_factor_all 0.1288
_refine_ls_R_factor_gt 0.0662
_refine_ls_shift/su_max 0.000
_refine_ls_shift/su_mean 0.000
_refine_ls_structure_factor_coef Fsqd
_refine_ls_weighting_details 'calc w=1/[\s^2^(Fo^2^)+(0.0908P)^2^+0.1850P] where P=(Fo^2^+2Fc^2^)/3'
_refine_ls_weighting_scheme calc
_refine_ls_wR_factor_gt 0.1695
_refine_ls_wR_factor_ref 0.2085
_reflns_number_gt 2407
_reflns_number_total 4568
_reflns_threshold_expression I>2sigma(I)
_cod_data_source_file is5119.cif
_cod_data_source_block I
_cod_original_sg_symbol_H-M 'P 21/n'
_cod_database_code 2234700
_cod_database_fobs_code 2234700

loop_
_symmetry_equiv_pos_as_xyz
'x, y, z'
'-x+1/2, y+1/2, -z+1/2'
'-x, -y, -z'
'x-1/2, -y-1/2, z-1/2'

loop_
_atom_site_type_symbol
_atom_site_label
_atom_site_fract_x
_atom_site_fract_y
_atom_site_fract_z
_atom_site_U_iso_or_equiv
_atom_site_adp_type
_atom_site_calc_flag
_atom_site_refinement_flags
_atom_site_occupancy
_atom_site_symmetry_multiplicity
O O1A 1.1671(4) 0.14995(9) 0.41737(9) 0.0642(5) Uani d . 1 1
O O2A 0.5561(4) 0.03506(10) 0.58448(9) 0.0724(6) Uani d . 1 1
O O3A 0.8013(4) 0.10818(9) 0.64695(8) 0.0617(5) Uani d . 1 1
N N1A 1.2730(5) 0.19852(12) 0.56530(12) 0.0695(7) Uani d . 1 1
C C1A 0.9635(5) 0.10093(13) 0.41935(12) 0.0524(6) Uani d . 1 1
C C2A 0.9058(6) 0.07717(15) 0.35931(13) 0.0658(8) Uani d . 1 1
H H2A 0.7747 0.0437 0.3478 0.079 Uiso calc R 1 1
C C3A 1.0809(7) 0.11270(15) 0.31803(14) 0.0709(8) Uani d . 1 1
H H3A 1.0900 0.1074 0.2740 0.085 Uiso calc R 1 1
C C4A 1.2328(7) 0.15591(16) 0.35497(14) 0.0747(9) Uani d . 1 1
H H4A 1.3663 0.1861 0.3397 0.090 Uiso calc R 1 1
C C5A 0.8457(5) 0.08207(13) 0.47874(12) 0.0520(6) Uani d . 1 1
H H5A 0.7104 0.0477 0.4761 0.062 Uiso calc R 1 1
C C6A 0.9001(5) 0.10636(12) 0.53795(11) 0.0468(6) Uani d . 1 1
C C7A 0.7339(6) 0.07857(13) 0.59153(12) 0.0516(6) Uani d . 1 1
C C8A 0.6382(7) 0.08504(17) 0.70119(14) 0.0781(9) Uani d . 1 1
H H8A1 0.4352 0.0835 0.6894 0.094 Uiso calc R 1 1
H H8A2 0.6995 0.0402 0.7137 0.094 Uiso calc R 1 1
C C9A 0.6886(10) 0.13165(19) 0.75412(17) 0.1063(13) Uani d . 1 1
H H9A1 0.5820 0.1173 0.7902 0.159 Uiso calc R 1 1
H H9A2 0.6274 0.1759 0.7413 0.159 Uiso calc R 1 1
H H9A3 0.8896 0.1324 0.7658 0.159 Uiso calc R 1 1
C C10A 1.1070(6) 0.15760(13) 0.55250(12) 0.0511(6) Uani d . 1 1
O O1B 1.1874(4) 0.12570(9) 0.88858(9) 0.0650(5) Uani d . 1 1
O O2B 0.5452(4) -0.07433(10) 0.94337(10) 0.0763(6) Uani d . 1 1
O O3B 0.7859(4) -0.11775(9) 0.86263(10) 0.0737(6) Uani d . 1 1
N N1B 1.2343(6) -0.00911(12) 0.79884(12) 0.0752(8) Uani d . 1 1
C C1B 0.9833(5) 0.11024(13) 0.93153(12) 0.0526(6) Uani d . 1 1
C C2B 0.9368(6) 0.16376(14) 0.96945(14) 0.0654(8) Uani d . 1 1
H H2B 0.8081 0.1659 1.0024 0.078 Uiso calc R 1 1
C C3B 1.1182(7) 0.21538(15) 0.95001(15) 0.0717(8) Uani d . 1 1
H H3B 1.1340 0.2584 0.9672 0.086 Uiso calc R 1 1
C C4B 1.2645(7) 0.19017(15) 0.90153(17) 0.0732(8) Uani d . 1 1
H H4B 1.4018 0.2139 0.8795 0.088 Uiso calc R 1 1
C C5B 0.8538(5) 0.04531(13) 0.93108(12) 0.0545(7) Uani d . 1 1
H H5B 0.7222 0.0384 0.9629 0.065 Uiso calc R 1 1
C C6B 0.8908(5) -0.00742(13) 0.89236(11) 0.0492(6) Uani d . 1 1
C C7B 0.7208(6) -0.06891(14) 0.90287(13) 0.0571(7) Uani d . 1 1
C C8B 0.6333(9) -0.18142(18) 0.86891(18) 0.0999(12) Uani d . 1 1
H H8B1 0.7679 -0.2160 0.8829 0.120 Uiso calc R 1 1
H H8B2 0.4903 -0.1769 0.9013 0.120 Uiso calc R 1 1
C C9B 0.4999(11) -0.2007(2) 0.8116(2) 0.1386(19) Uani d . 1 1
H H9B1 0.4030 -0.2428 0.8173 0.208 Uiso calc R 1 1
H H9B2 0.6412 -0.2057 0.7796 0.208 Uiso calc R 1 1
H H9B3 0.3631 -0.1671 0.7981 0.208 Uiso calc R 1 1
C C10B 1.0847(6) -0.00751(13) 0.84084(12) 0.0541(7) Uani d . 1 1

loop_
_atom_site_aniso_label
_atom_site_aniso_U_11
_atom_site_aniso_U_22
_atom_site_aniso_U_33
_atom_site_aniso_U_12
_atom_site_aniso_U_13
_atom_site_aniso_U_23
O1A 0.0780(12) 0.0690(13) 0.0461(11) -0.0191(10) 0.0102(9) -0.0059(9)
O2A 0.0919(14) 0.0708(13) 0.0550(12) -0.0275(11) 0.0091(10) 0.0000(10)
O3A 0.0759(12) 0.0698(12) 0.0399(10) -0.0140(10) 0.0093(8) -0.0011(8)
N1A 0.0813(16) 0.0642(16) 0.0636(16) -0.0126(14) 0.0113(13) -0.0078(12)
C1A 0.0597(15) 0.0511(15) 0.0467(15) 0.0011(12) 0.0061(11) -0.0023(11)
C2A 0.0812(19) 0.0655(18) 0.0510(16) -0.0147(15) 0.0053(14) -0.0076(13)
C3A 0.091(2) 0.079(2) 0.0434(16) -0.0073(17) 0.0117(15) -0.0046(14)
C4A 0.095(2) 0.081(2) 0.0499(17) -0.0172(17) 0.0225(16) -0.0014(15)
C5A 0.0601(15) 0.0480(15) 0.0480(15) -0.0011(12) 0.0049(11) -0.0014(11)
C6A 0.0537(14) 0.0419(14) 0.0450(14) 0.0002(11) 0.0042(11) -0.0007(10)
C7A 0.0632(16) 0.0495(15) 0.0421(14) -0.0021(13) 0.0044(11) 0.0029(11)
C8A 0.098(2) 0.091(2) 0.0464(17) -0.0161(18) 0.0209(15) 0.0028(15)
C9A 0.150(4) 0.111(3) 0.060(2) -0.021(3) 0.036(2) -0.0106(19)
C10A 0.0634(15) 0.0515(16) 0.0390(13) 0.0055(13) 0.0098(11) 0.0003(11)
O1B 0.0693(12) 0.0633(13) 0.0633(13) -0.0045(10) 0.0132(9) -0.0107(9)
O2B 0.0828(14) 0.0810(14) 0.0665(14) -0.0095(11) 0.0257(11) 0.0105(11)
O3B 0.1015(15) 0.0592(12) 0.0617(13) -0.0246(11) 0.0199(11) -0.0061(10)
N1B 0.0915(18) 0.0755(18) 0.0601(16) -0.0159(14) 0.0255(14) -0.0079(13)
C1B 0.0568(15) 0.0572(17) 0.0438(14) 0.0064(13) 0.0024(11) -0.0014(11)
C2B 0.0736(18) 0.0630(19) 0.0596(18) 0.0083(15) 0.0041(14) -0.0094(14)
C3B 0.085(2) 0.0586(18) 0.071(2) 0.0061(16) -0.0049(16) -0.0118(15)
C4B 0.0759(19) 0.0613(19) 0.083(2) -0.0098(16) 0.0064(16) -0.0059(16)
C5B 0.0578(15) 0.0630(18) 0.0429(15) 0.0028(13) 0.0027(11) 0.0000(12)
C6B 0.0553(14) 0.0531(15) 0.0392(13) -0.0010(12) 0.0028(10) 0.0030(11)
C7B 0.0659(17) 0.0623(17) 0.0433(15) -0.0005(14) 0.0016(12) 0.0049(13)
C8B 0.151(3) 0.075(2) 0.074(2) -0.051(2) 0.011(2) 0.0059(18)
C9B 0.220(5) 0.098(3) 0.096(3) -0.083(3) -0.014(3) 0.009(2)
C10B 0.0702(17) 0.0485(15) 0.0438(15) -0.0059(12) 0.0039(12) -0.0017(11)

loop_
_atom_type_symbol
_atom_type_description
_atom_type_scat_dispersion_real
_atom_type_scat_dispersion_imag
_atom_type_scat_source
C C 0.0033 0.0016 'International Tables Vol C Tables 4.2.6.8 and 6.1.1.4'
H H 0.0000 0.0000 'International Tables Vol C Tables 4.2.6.8 and 6.1.1.4'
N N 0.0061 0.0033 'International Tables Vol C Tables 4.2.6.8 and 6.1.1.4'
O O 0.0106 0.0060 'International Tables Vol C Tables 4.2.6.8 and 6.1.1.4'

loop_
_geom_angle_atom_site_label_1
_geom_angle_atom_site_label_2
_geom_angle_atom_site_label_3
_geom_angle
C4A O1A C1A 105.8(2)
C7A O3A C8A 115.1(2)
C2A C1A O1A 109.7(2)
C2A C1A C5A 130.0(3)
O1A C1A C5A 120.3(2)
C1A C2A C3A 107.0(3)
C1A C2A H2A 126.5
C3A C2A H2A 126.5
C4A C3A C2A 106.0(3)
C4A C3A H3A 127.0
C2A C3A H3A 127.0
C3A C4A O1A 111.5(3)
C3A C4A H4A 124.3
O1A C4A H4A 124.3
C6A C5A C1A 129.9(2)
C6A C5A H5A 115.1
C1A C5A H5A 115.1
C5A C6A C10A 123.8(2)
C5A C6A C7A 118.2(2)
C10A C6A C7A 118.0(2)
O2A C7A O3A 124.5(2)
O2A C7A C6A 123.2(2)
O3A C7A C6A 112.2(2)
C9A C8A O3A 108.3(3)
C9A C8A H8A1 110.0
O3A C8A H8A1 110.0
C9A C8A H8A2 110.0
O3A C8A H8A2 110.0
H8A1 C8A H8A2 108.4
C8A C9A H9A1 109.5
C8A C9A H9A2 109.5
H9A1 C9A H9A2 109.5
C8A C9A H9A3 109.5
H9A1 C9A H9A3 109.5
H9A2 C9A H9A3 109.5
N1A C10A C6A 178.8(3)
C4B O1B C1B 105.5(2)
C7B O3B C8B 117.1(2)
C2B C1B O1B 109.8(2)
C2B C1B C5B 130.0(3)
O1B C1B C5B 120.3(2)
C1B C2B C3B 107.3(3)
C1B C2B H2B 126.4
C3B C2B H2B 126.4
C4B C3B C2B 105.9(3)
C4B C3B H3B 127.1
C2B C3B H3B 127.1
C3B C4B O1B 111.5(3)
C3B C4B H4B 124.2
O1B C4B H4B 124.2
C6B C5B C1B 130.5(2)
C6B C5B H5B 114.7
C1B C5B H5B 114.7
C5B C6B C10B 123.7(2)
C5B C6B C7B 118.5(2)
C10B C6B C7B 117.9(2)
O2B C7B O3B 123.8(3)
O2B C7B C6B 124.1(3)
O3B C7B C6B 112.1(2)
C9B C8B O3B 111.6(3)
C9B C8B H8B1 109.3
O3B C8B H8B1 109.3
C9B C8B H8B2 109.3
O3B C8B H8B2 109.3
H8B1 C8B H8B2 108.0
C8B C9B H9B1 109.5
C8B C9B H9B2 109.5
H9B1 C9B H9B2 109.5
C8B C9B H9B3 109.5
H9B1 C9B H9B3 109.5
H9B2 C9B H9B3 109.5
N1B C10B C6B 177.9(3)

loop_
_geom_bond_atom_site_label_1
_geom_bond_atom_site_label_2
_geom_bond_distance
O1A C4A 1.356(3)
O1A C1A 1.362(3)
O2A C7A 1.204(3)
O3A C7A 1.328(3)
O3A C8A 1.461(3)
N1A C10A 1.148(3)
C1A C2A 1.360(3)
C1A C5A 1.425(3)
C2A C3A 1.400(4)
C2A H2A 0.9300
C3A C4A 1.341(4)
C3A H3A 0.9300
C4A H4A 0.9300
C5A C6A 1.345(3)
C5A H5A 0.9300
C6A C10A 1.429(4)
C6A C7A 1.490(3)
C8A C9A 1.457(4)
C8A H8A1 0.9700
C8A H8A2 0.9700
C9A H9A1 0.9600
C9A H9A2 0.9600
C9A H9A3 0.9600
O1B C4B 1.357(3)
O1B C1B 1.366(3)
O2B C7B 1.203(3)
O3B C7B 1.327(3)
O3B C8B 1.461(4)
N1B C10B 1.140(3)
C1B C2B 1.349(4)
C1B C5B 1.425(4)
C2B C3B 1.399(4)
C2B H2B 0.9300
C3B C4B 1.338(4)
C3B H3B 0.9300
C4B H4B 0.9300
C5B C6B 1.340(3)
C5B H5B 0.9300
C6B C10B 1.430(3)
C6B C7B 1.478(4)
C8B C9B 1.385(5)
C8B H8B1 0.9700
C8B H8B2 0.9700
C9B H9B1 0.9600
C9B H9B2 0.9600
C9B H9B3 0.9600

loop_
_geom_hbond_atom_site_label_D
_geom_hbond_atom_site_label_H
_geom_hbond_atom_site_label_A
_geom_hbond_site_symmetry_A
_geom_hbond_distance_DH
_geom_hbond_distance_HA
_geom_hbond_distance_DA
_geom_hbond_angle_DHA
C5A H5A O2A 3_656 0.93 2.40 3.242(3) 151
C5B H5B O2B 3_657 0.93 2.46 3.320(3) 153

loop_
_geom_torsion_atom_site_label_1
_geom_torsion_atom_site_label_2
_geom_torsion_atom_site_label_3
_geom_torsion_atom_site_label_4
_geom_torsion
C4A O1A C1A C2A 0.1(3)
C4A O1A C1A C5A -179.9(2)
O1A C1A C2A C3A 0.1(3)
C5A C1A C2A C3A -179.9(3)
C1A C2A C3A C4A -0.3(3)
C2A C3A C4A O1A 0.4(4)
C1A O1A C4A C3A -0.3(4)
C2A C1A C5A C6A -178.9(3)
O1A C1A C5A C6A 1.1(4)
C1A C5A C6A C10A -2.1(4)
C1A C5A C6A C7A 177.5(2)
C8A O3A C7A O2A -1.0(4)
C8A O3A C7A C6A 177.8(2)
C5A C6A C7A O2A 0.8(4)
C10A C6A C7A O2A -179.5(2)
C5A C6A C7A O3A -178.0(2)
C10A C6A C7A O3A 1.6(3)
C7A O3A C8A C9A -167.4(3)
C4B O1B C1B C2B 0.1(3)
C4B O1B C1B C5B 179.8(2)
O1B C1B C2B C3B 0.0(3)
C5B C1B C2B C3B -179.7(3)
C1B C2B C3B C4B -0.1(3)
C2B C3B C4B O1B 0.2(4)
C1B O1B C4B C3B -0.2(3)
C2B C1B C5B C6B 177.4(3)
O1B C1B C5B C6B -2.2(4)
C1B C5B C6B C10B 0.5(4)
C1B C5B C6B C7B -179.0(2)
C8B O3B C7B O2B -0.2(4)
C8B O3B C7B C6B 179.4(3)
C5B C6B C7B O2B 1.7(4)
C10B C6B C7B O2B -177.8(3)
C5B C6B C7B O3B -177.9(2)
C10B C6B C7B O3B 2.6(3)
C7B O3B C8B C9B 125.3(4)

loop_
_cod_related_entry_id
_cod_related_entry_database
_cod_related_entry_code
1 ChemSpider 594156
